data_1515216
loop_
_publ_author_name
'Pawlicki, Mi\/losz'
'Morisue, Mitsuhiko'
'Davis, Nicola K. S.'
'McLean, Daniel G.'
'Haley, Joy E.'
'Beuerman, Erich'
'Drobizhev, Mikhail'
'Rebane, Aleksander'
'Thompson, Amber L.'
'Pascu, Sofia I.'
'Accorsi, Gianluca'
'Armaroli, Nicola'
'Anderson, Harry L.'

_publ_section_title
;
 Engineering conjugation in para-phenylene-bridged porphyrin tapes
;
_journal_issue 5
_journal_name_full 'Chemical Science'
_journal_page_first 1541
_journal_paper_doi 10.1039/c2sc00023g
_journal_volume 3
_journal_year 2012
_chemical_formula_moiety 'C122 H124 Br2 Cl12 N8 O4 Zn2'
_chemical_formula_sum 'C122 H124 Br2 Cl12 N8 O4 Zn2'
_chemical_formula_weight 2482.27
_chemical_melting_point ?
_space_group_IT_number 2
_symmetry_cell_setting triclinic
_symmetry_space_group_name_Hall '-P 1'
_symmetry_space_group_name_H-M 'P -1'
_atom_sites_solution_hydrogens geom
_atom_sites_solution_primary direct
_audit_creation_date 10-05-05
_audit_creation_method CRYSTALS_ver_12.82
_cell_angle_alpha 82.820(30)
_cell_angle_beta 84.350(30)
_cell_angle_gamma 82.950(30)
_cell_formula_units_Z 1
_cell_length_a 10.3370(20)
_cell_length_b 15.4310(30)
_cell_length_c 19.6110(40)
_cell_measurement_reflns_used 18383
_cell_measurement_temperature 100(2)
_cell_measurement_theta_max 27
_cell_measurement_theta_min 5
_cell_volume 3069.2(11)
_computing_cell_refinement 'DENZO/SCALEPACK (Otwinowski & Minor, 1997)'
_computing_data_collection 'COLLECT. Nonius (1997-2001).'
_computing_data_reduction 'DENZO/SCALEPACK (Otwinowski & Minor, 1997)'
_computing_molecular_graphics 'CAMERON (Watkin et al., 1996)'
_computing_publication_material 'CRYSTALS (Betteridge et al., 2003)'
_computing_structure_refinement 'CRYSTALS (Betteridge et al., 2003)'
_computing_structure_solution 'SHELXS 86 (Sheldrick, 1986)'
_diffrn_ambient_temperature 100(2)
_diffrn_measured_fraction_theta_full 0.951
_diffrn_measured_fraction_theta_max 0.929
_diffrn_measurement_device_type 'Nonius Kappa CCD'
_diffrn_measurement_method \w/2\q
_diffrn_radiation_monochromator graphite
_diffrn_radiation_type 'Mo K\a'
_diffrn_radiation_wavelength 0.71073
_diffrn_reflns_av_R_equivalents 0.032
_diffrn_reflns_limit_h_max 12
_diffrn_reflns_limit_h_min -11
_diffrn_reflns_limit_k_max 19
_diffrn_reflns_limit_k_min -19
_diffrn_reflns_limit_l_max 23
_diffrn_reflns_limit_l_min -24
_diffrn_reflns_number 18383
_diffrn_reflns_theta_full 25.097
_diffrn_reflns_theta_max 26.418
_diffrn_reflns_theta_min 5.151
_diffrn_standards_number 0
_exptl_absorpt_coefficient_mu 1.356
_exptl_absorpt_correction_T_max 0.950
_exptl_absorpt_correction_T_min 0.890
_exptl_absorpt_correction_type multi-scan
_exptl_absorpt_process_details 'DENZO/SCALEPACK (Otwinowski & Minor, 1997)'
_exptl_crystal_colour red
_exptl_crystal_density_diffrn 1.343
_exptl_crystal_density_meas ?
_exptl_crystal_description block
_exptl_crystal_F_000 1278
_exptl_crystal_size_max 0.09
_exptl_crystal_size_mid 0.09
_exptl_crystal_size_min 0.04
_refine_diff_density_max 2.11
_refine_diff_density_min -1.34
_refine_ls_extinction_method None
_refine_ls_goodness_of_fit_ref 1.1051
_refine_ls_hydrogen_treatment noref
_refine_ls_matrix_type full
_refine_ls_number_parameters 654
_refine_ls_number_reflns 5843
_refine_ls_number_restraints 210
_refine_ls_R_factor_all 0.1905
_refine_ls_R_factor_gt 0.1146
_refine_ls_shift/su_max 0.038614
_refine_ls_structure_factor_coef F
_refine_ls_weighting_details
;
Method, part 1, Chebychev polynomial, (Watkin, 1994, Prince, 1982)
[weight] = 1.0/[A~0~*T~0~(x)+A~1~*T~1~(x) ... +A~n-1~]*T~n-1~(x)]
where A~i~ are the Chebychev coefficients listed below and x= Fcalc/Fmax
Method = Robust Weighting (Prince, 1982)
W = [weight] * [1-(deltaF/6*sigmaF)^2^]^2^
A~i~ are:
2.14 0.718 1.38
;
_refine_ls_weighting_scheme calc
_refine_ls_wR_factor_all 0.1725
_refine_ls_wR_factor_gt 0.1167
_refine_ls_wR_factor_ref 0.1167
_reflns_limit_h_max 12
_reflns_limit_h_min -12
_reflns_limit_k_max 19
_reflns_limit_k_min -18
_reflns_limit_l_max 24
_reflns_limit_l_min 0
_reflns_number_gt 5843
_reflns_number_total 11702
_reflns_threshold_expression I>3.00u(I)
_oxford_diffrn_Wilson_B_factor 0.00
_oxford_diffrn_Wilson_scale 0.00
_oxford_refine_ls_scale 0.2979(10)
_oxford_structure_analysis_title dimer_1
_cod_data_source_file c2sc00023g.txt
_cod_data_source_block 3a
_cod_depositor_comments
;
The following automatic conversions were performed:

'_chemical_melting_point' value 'not measured' was changed to '?' -
the value is undefined or not given.

'_symmetry_cell_setting' value
'Triclinic' changed to 'triclinic' according to
/usr/data/users/saulius/automatic-downloads/retrospective/RSC/lib/dictionaries/cif_core.dic
dictionary named 'cif_core.dic' version 2.4.2 from 2011-04-26.

Automatic conversion script
Id: cif_fix_values 2281 2013-09-26 08:29:07Z andrius 

The following automatic conversions were performed:

'_exptl_crystal_density_meas' value 'not measured' was changed to '?'
- the value is perceived as not measured.

Automatic conversion script
Id: cif_fix_values 3008 2015-01-20 13:52:24Z robertas 
;
_cod_original_sg_symbol_H-M 'P -1 '
_cod_database_code 1515216

loop_
_symmetry_equiv_pos_as_xyz
x,y,z
-x,-y,-z

loop_
_atom_site_label
_atom_site_type_symbol
_atom_site_fract_x
_atom_site_fract_y
_atom_site_fract_z
_atom_site_U_iso_or_equiv
_atom_site_occupancy
_atom_site_adp_type
_atom_site_refinement_flags_posn
_atom_site_refinement_flags_adp
_atom_site_disorder_assembly
_atom_site_disorder_group
Zn1 Zn 0.03457(10) 0.28745(7) 0.40549(6) 0.0379 1.0000 Uani . . . .
N1 N -0.1481(7) 0.3228(5) 0.4532(4) 0.0377 1.0000 Uani . . . .
N2 N -0.0390(7) 0.3244(5) 0.3107(4) 0.0420 1.0000 Uani . . . .
N3 N 0.1925(7) 0.2195(5) 0.3562(4) 0.0380 1.0000 Uani . . . .
N4 N 0.0880(7) 0.2210(5) 0.4974(4) 0.0381 1.0000 Uani . . . .
Br1 Br 0.56438(11) 0.20328(7) 0.48826(7) 0.0486 0.9070 Uani D U 1 1
Br101 Br 0.7773(9) 0.0635(8) 0.5279(7) 0.0570 0.0930 Uani D U 1 2
C1 C -0.1793(9) 0.3180(6) 0.5232(5) 0.0381 1.0000 Uani . . . .
C2 C -0.3056(9) 0.3690(7) 0.5352(6) 0.0458 1.0000 Uani . . . .
C3 C -0.3505(8) 0.4008(6) 0.4743(5) 0.0393 1.0000 Uani . . . .
C4 C -0.2510(9) 0.3719(6) 0.4222(5) 0.0410 1.0000 Uani . . . .
C5 C -0.2597(9) 0.3880(7) 0.3507(5) 0.0435 1.0000 Uani . . . .
C6 C -0.1627(10) 0.3668(7) 0.2995(5) 0.0444 1.0000 Uani . . . .
C7 C -0.1753(11) 0.3824(8) 0.2264(6) 0.0540 1.0000 Uani . . . .
C8 C -0.0618(11) 0.3494(8) 0.1946(5) 0.0558 1.0000 Uani . . . .
C9 C 0.0244(10) 0.3137(7) 0.2468(5) 0.0464 1.0000 Uani . . . .
C10 C 0.1484(10) 0.2683(7) 0.2356(5) 0.0460 1.0000 Uani . . . .
C11 C 0.2267(9) 0.2234(6) 0.2863(5) 0.0418 1.0000 Uani . . . .
C12 C 0.3515(11) 0.1730(8) 0.2726(5) 0.0509 1.0000 Uani . . . .
C13 C 0.3937(9) 0.1368(7) 0.3344(6) 0.0480 1.0000 Uani . . . .
C14 C 0.2922(9) 0.1656(6) 0.3865(5) 0.0408 1.0000 Uani . . . .
C15 C 0.2949(9) 0.1375(6) 0.4573(5) 0.0376 1.0000 Uani . . . .
C16 C 0.1993(9) 0.1626(6) 0.5080(5) 0.0413 1.0000 Uani . . . .
C17 C 0.2001(9) 0.1309(6) 0.5806(5) 0.0406 1.0000 Uani . . . .
C18 C 0.0899(10) 0.1692(7) 0.6133(5) 0.0435 1.0000 Uani . . . .
C19 C 0.0197(9) 0.2236(7) 0.5617(5) 0.0401 1.0000 Uani . . . .
C20 C -0.1050(9) 0.2706(6) 0.5738(5) 0.0417 1.0000 Uani . . . .
C21 C -0.1641(9) 0.2621(7) 0.6467(5) 0.0443 1.0000 Uani . . . .
C22 C -0.1049(10) 0.2899(6) 0.6993(5) 0.0450 1.0000 Uani . . . .
C23 C -0.1528(12) 0.2771(8) 0.7673(6) 0.0650 1.0000 Uani D U . .
C24 C -0.2710(10) 0.2368(7) 0.7830(5) 0.0502 1.0000 Uani . . . .
C25 C -0.3332(8) 0.2105(7) 0.7316(7) 0.0627 1.0000 Uani D U . .
C26 C -0.2787(10) 0.2234(7) 0.6631(5) 0.0438 1.0000 Uani . . . .
C27 C -0.3887(10) 0.4327(6) 0.3259(7) 0.0642 1.0000 Uani D U . .
C28 C -0.4945(8) 0.3845(7) 0.3307(7) 0.0654 1.0000 Uani D U . .
C29 C -0.6121(9) 0.4220(6) 0.3060(7) 0.0663 1.0000 Uani D U . .
C30 C -0.6245(10) 0.5086(6) 0.2763(7) 0.0668 1.0000 Uani D U . .
C31 C -0.5188(8) 0.5573(7) 0.2688(7) 0.0666 1.0000 Uani D U . .
C32 C -0.4032(9) 0.5190(6) 0.2954(7) 0.0656 1.0000 Uani D U . .
C33 C 0.1922(10) 0.2576(7) 0.1615(5) 0.0469 1.0000 Uani . . . .
C34 C 0.2249(11) 0.3285(7) 0.1148(6) 0.0528 1.0000 Uani . . . .
C35 C 0.2592(15) 0.3201(7) 0.0457(6) 0.0742 1.0000 Uani D U . .
C36 C 0.2563(13) 0.2398(10) 0.0234(6) 0.0672 1.0000 Uani . . . .
C37 C 0.2255(15) 0.1662(6) 0.0674(7) 0.0781 1.0000 Uani D U . .
C38 C 0.1932(10) 0.1775(8) 0.1366(5) 0.0504 1.0000 Uani . . . .
C39 C 0.4008(9) 0.0689(6) 0.4795(5) 0.0384 1.0000 Uani . . . .
C40 C 0.5239(9) 0.0878(3) 0.4943(6) 0.0472 1.0000 Uani D U . .
C41 C 0.6216(9) 0.0200(7) 0.5156(6) 0.0555 1.0000 Uani D U . .
C42 C 0.0546(11) 0.4918(5) 0.3941(7) 0.0635 1.0000 Uani D U . .
C43 C -0.7094(14) 0.3682(9) 0.5630(6) 0.0785 1.0000 Uani D U . .
O1 O 0.1121(7) 0.4041(4) 0.4147(5) 0.0619 1.0000 Uani D U 1 1
O20 O -0.739(3) 0.4319(16) 0.5053(12) 0.0786 0.3333 Uani D U 1 2
O21 O -0.6795(13) 0.3785(10) 0.4896(6) 0.0787 0.6667 Uani D U 1 1
C110 C -0.0786(11) 0.3056(7) 0.8240(5) 0.0664 1.0000 Uani D U . .
C130 C -0.4598(6) 0.1651(5) 0.7470(4) 0.0644 1.0000 Uani D U . .
C124 C 0.2901(11) 0.3998(6) -0.0067(5) 0.0761 1.0000 Uani D U . .
C117 C 0.2269(12) 0.0758(6) 0.0411(5) 0.0793 1.0000 Uani D U . .
C101 C -0.5629(10) 0.2134(6) 0.7002(5) 0.064(3) 1.0000 Uiso D U . .
C102 C -0.5145(11) 0.1665(7) 0.8227(4) 0.069(3) 1.0000 Uiso D U . .
C103 C -0.4310(11) 0.0693(5) 0.7313(5) 0.073(3) 1.0000 Uiso D U . .
C104 C 0.0242(18) 0.2272(11) 0.8415(11) 0.065(4) 0.5000 Uiso D U 1 1
C105 C -0.1718(19) 0.3201(15) 0.8886(9) 0.075(5) 0.5000 Uiso D U 1 1
C106 C -0.009(2) 0.3883(10) 0.8019(13) 0.086(6) 0.5000 Uiso D U 1 1
C107 C 0.071(2) 0.2535(16) 0.8155(13) 0.057(6) 0.5000 Uiso . . 1 2
C108 C -0.123(2) 0.2782(17) 0.8956(13) 0.061(6) 0.5000 Uiso . . 1 2
C109 C -0.059(2) 0.4018(14) 0.8121(12) 0.050(5) 0.5000 Uiso . . 1 2
C111 C 0.0778(12) 0.075(2) 0.0531(14) 0.108(6) 0.4200 Uiso D U 1 1
C112 C 0.294(3) -0.0032(13) 0.0853(11) 0.080(5) 0.4200 Uiso D U 1 1
C113 C 0.269(3) 0.0675(18) -0.0354(6) 0.078(5) 0.4200 Uiso D U 1 1
C114 C 0.1709(17) 0.0836(12) -0.0294(6) 0.063(4) 0.5800 Uiso D U 1 2
C115 C 0.1591(19) 0.0069(13) 0.0908(8) 0.090(5) 0.5800 Uiso D U 1 2
C116 C 0.3743(12) 0.0454(16) 0.0325(10) 0.109(6) 0.5800 Uiso D U 1 2
C118 C 0.368(2) 0.4636(15) 0.0225(12) 0.070(5) 0.4300 Uiso D U 1 1
C119 C 0.1473(13) 0.4407(18) -0.0102(15) 0.105(6) 0.4300 Uiso D U 1 1
C120 C 0.350(2) 0.3852(18) -0.0798(8) 0.076(5) 0.4300 Uiso D U 1 1
C121 C 0.4285(13) 0.3725(15) -0.0388(11) 0.099(5) 0.5700 Uiso D U 1 2
C122 C 0.291(2) 0.4853(10) 0.0259(10) 0.082(5) 0.5700 Uiso D U 1 2
C123 C 0.1952(17) 0.4164(13) -0.0637(9) 0.079(5) 0.5700 Uiso D U 1 2
C125 C -0.2824(7) 0.2047(5) 0.1496(4) 0.186(3) 1.0000 Uiso D U . .
C126 C -0.0320(8) 0.1019(5) 0.3287(4) 0.174(2) 1.0000 Uiso D U . .
Cl1 Cl 0.0410(15) 0.0147(8) 0.2776(6) 0.174(3) 0.5000 Uiso D U 1 1
Cl2 Cl -0.2099(9) 0.1191(10) 0.3299(7) 0.175(3) 0.5000 Uiso D U 1 1
Cl3 Cl -0.0064(13) 0.0530(9) 0.4167(4) 0.176(3) 0.5000 Uiso D U 1 1
Cl4 Cl 0.0956(10) 0.0091(8) 0.3269(7) 0.169(3) 0.5000 Uiso D U 1 2
Cl5 Cl -0.1551(11) 0.0691(10) 0.2794(6) 0.178(3) 0.5000 Uiso D U 1 2
Cl6 Cl -0.1061(12) 0.0868(9) 0.4170(4) 0.175(3) 0.5000 Uiso D U 1 2
Cl7 Cl -0.4114(11) 0.2785(8) 0.1088(8) 0.190(3) 0.5000 Uiso D U 1 2
Cl8 Cl -0.3653(13) 0.1146(6) 0.1290(8) 0.187(3) 0.5000 Uiso D U 1 1
Cl9 Cl -0.1582(10) 0.1899(9) 0.0779(6) 0.186(3) 0.5000 Uiso D U 1 2
Cl10 Cl -0.1939(12) 0.2389(9) 0.0673(6) 0.189(3) 0.5000 Uiso D U 1 1
Cl11 Cl -0.4159(11) 0.2932(6) 0.1563(8) 0.181(3) 0.5000 Uiso D U 1 1
Cl12 Cl -0.3505(12) 0.0996(6) 0.1627(8) 0.186(3) 0.5000 Uiso D U 1 2
H21 H -0.3481 0.3793 0.5794 0.0512 1.0000 Uiso . . . .
H400 H -0.4319 0.4324 0.4663 0.0473 1.0000 Uiso . . . .
H71 H -0.2495 0.4121 0.2050 0.0632 1.0000 Uiso . . . .
H81 H -0.0432 0.3482 0.1464 0.0662 1.0000 Uiso . . . .
H121 H 0.3961 0.1671 0.2295 0.0590 1.0000 Uiso . . . .
H131 H 0.4713 0.0998 0.3426 0.0560 1.0000 Uiso . . . .
H171 H 0.2650 0.0902 0.6012 0.0471 1.0000 Uiso . . . .
H181 H 0.0651 0.1604 0.6606 0.0521 1.0000 Uiso . . . .
H221 H -0.0269 0.3189 0.6870 0.0531 1.0000 Uiso . . . .
H241 H -0.3073 0.2269 0.8303 0.0601 1.0000 Uiso . . . .
H261 H -0.3221 0.2061 0.6268 0.0491 1.0000 Uiso . . . .
H281 H -0.4863 0.3258 0.3513 0.0781 1.0000 Uiso . . . .
H291 H -0.6824 0.3882 0.3074 0.0782 1.0000 Uiso . . . .
H301 H -0.7054 0.5346 0.2617 0.0781 1.0000 Uiso . . . .
H311 H -0.5259 0.6159 0.2468 0.0780 1.0000 Uiso . . . .
H321 H -0.3323 0.5527 0.2933 0.0780 1.0000 Uiso . . . .
H341 H 0.2259 0.3842 0.1329 0.0641 1.0000 Uiso . . . .
H361 H 0.2819 0.2327 -0.0238 0.0841 1.0000 Uiso . . . .
H381 H 0.1723 0.1282 0.1683 0.0581 1.0000 Uiso . . . .
H1011 H -0.6386 0.1816 0.7070 0.0992 1.0000 Uiso . . . .
H1012 H -0.5860 0.2719 0.7123 0.0990 1.0000 Uiso . . . .
H1013 H -0.5271 0.2144 0.6524 0.0991 1.0000 Uiso . . . .
H1021 H -0.5892 0.1332 0.8313 0.1030 1.0000 Uiso . . . .
H1022 H -0.5439 0.2267 0.8316 0.1031 1.0000 Uiso . . . .
H1023 H -0.4498 0.1413 0.8534 0.1030 1.0000 Uiso . . . .
H1031 H -0.5113 0.0425 0.7373 0.1080 1.0000 Uiso . . . .
H1032 H -0.3710 0.0370 0.7638 0.1079 1.0000 Uiso . . . .
H1033 H -0.3927 0.0673 0.6852 0.1081 1.0000 Uiso . . . .
H411 H 0.7027 0.0342 0.5263 0.0696 1.0000 Uiso . . . .
H421 H 0.1039 0.5331 0.4036 0.0744 1.0000 Uiso . . . .
H422 H -0.0301 0.5010 0.4193 0.0744 1.0000 Uiso . . . .
H423 H 0.0396 0.4987 0.3476 0.0744 1.0000 Uiso . . . .
H1091 H -0.0118 0.4199 0.8497 0.0636 0.5000 Uiso . . 1 2
H1092 H -0.1472 0.4409 0.8113 0.0636 0.5000 Uiso . . 1 2
H1093 H -0.0083 0.4178 0.7665 0.0636 0.5000 Uiso . . 1 2
H1061 H 0.0345 0.4032 0.8414 0.0989 0.5000 Uiso . . 1 1
H1062 H -0.0771 0.4399 0.7883 0.0989 0.5000 Uiso . . 1 1
H1063 H 0.0550 0.3797 0.7619 0.0989 0.5000 Uiso . . 1 1
H1071 H 0.1288 0.2641 0.8495 0.0679 0.5000 Uiso . . 1 2
H1072 H 0.0666 0.1848 0.8208 0.0679 0.5000 Uiso . . 1 2
H1073 H 0.1155 0.2662 0.7670 0.0679 0.5000 Uiso . . 1 2
H1041 H 0.0752 0.2435 0.8798 0.0834 0.5000 Uiso . . 1 1
H1042 H -0.0202 0.1750 0.8603 0.0834 0.5000 Uiso . . 1 1
H1043 H 0.0847 0.2167 0.8013 0.0834 0.5000 Uiso . . 1 1
H1081 H -0.0695 0.3006 0.9283 0.0762 0.5000 Uiso . . 1 2
H1082 H -0.2182 0.3029 0.9061 0.0762 0.5000 Uiso . . 1 2
H1083 H -0.1178 0.2127 0.9050 0.0762 0.5000 Uiso . . 1 2
H1051 H -0.1290 0.3390 0.9242 0.0935 0.5000 Uiso . . 1 1
H1052 H -0.2478 0.3675 0.8740 0.0935 0.5000 Uiso . . 1 1
H1053 H -0.2143 0.2647 0.9045 0.0935 0.5000 Uiso . . 1 1
H1111 H 0.0479 0.0242 0.0362 0.1246 0.4200 Uiso . . 1 1
H1112 H 0.0444 0.0821 0.1007 0.1246 0.4200 Uiso . . 1 1
H1113 H 0.0343 0.1314 0.0224 0.1246 0.4200 Uiso . . 1 1
H1151 H 0.1643 -0.0497 0.0687 0.1086 0.5800 Uiso . . 1 2
H1152 H 0.2031 -0.0061 0.1345 0.1086 0.5800 Uiso . . 1 2
H1153 H 0.0642 0.0276 0.1015 0.1086 0.5800 Uiso . . 1 2
H1121 H 0.2825 -0.0587 0.0663 0.0962 0.4200 Uiso . . 1 1
H1122 H 0.3787 0.0040 0.0931 0.0962 0.4200 Uiso . . 1 1
H1123 H 0.2354 -0.0075 0.1341 0.0962 0.4200 Uiso . . 1 1
H1161 H 0.3882 -0.0120 0.0148 0.1262 0.5800 Uiso . . 1 2
H1162 H 0.4102 0.0425 0.0782 0.1262 0.5800 Uiso . . 1 2
H1163 H 0.4163 0.0907 -0.0009 0.1262 0.5800 Uiso . . 1 2
H1131 H 0.2654 0.0027 -0.0431 0.0981 0.4200 Uiso . . 1 1
H1132 H 0.3635 0.0783 -0.0443 0.0981 0.4200 Uiso . . 1 1
H1133 H 0.2137 0.1057 -0.0654 0.0981 0.4200 Uiso . . 1 1
H1141 H 0.1721 0.0236 -0.0445 0.0770 0.5800 Uiso . . 1 2
H1142 H 0.2220 0.1207 -0.0641 0.0770 0.5800 Uiso . . 1 2
H1143 H 0.0761 0.1111 -0.0257 0.0770 0.5800 Uiso . . 1 2
H1191 H 0.1406 0.4944 -0.0442 0.1260 0.4300 Uiso . . 1 1
H1192 H 0.1070 0.4539 0.0356 0.1260 0.4300 Uiso . . 1 1
H1193 H 0.0937 0.3961 -0.0272 0.1260 0.4300 Uiso . . 1 1
H1231 H 0.2144 0.4668 -0.0974 0.0982 0.5700 Uiso . . 1 2
H1232 H 0.1010 0.4276 -0.0423 0.0982 0.5700 Uiso . . 1 2
H1233 H 0.1989 0.3619 -0.0884 0.0982 0.5700 Uiso . . 1 2
H1201 H 0.3621 0.4425 -0.1077 0.0957 0.4300 Uiso . . 1 1
H1202 H 0.4348 0.3475 -0.0773 0.0957 0.4300 Uiso . . 1 1
H1203 H 0.2884 0.3540 -0.1034 0.0957 0.4300 Uiso . . 1 1
H1211 H 0.4534 0.4230 -0.0753 0.1189 0.5700 Uiso . . 1 2
H1212 H 0.4902 0.3634 -0.0036 0.1189 0.5700 Uiso . . 1 2
H1213 H 0.4282 0.3196 -0.0628 0.1189 0.5700 Uiso . . 1 2
H1181 H 0.3813 0.5146 -0.0152 0.0844 0.4300 Uiso . . 1 1
H1182 H 0.3119 0.4889 0.0620 0.0844 0.4300 Uiso . . 1 1
H1183 H 0.4498 0.4343 0.0363 0.0844 0.4300 Uiso . . 1 1
H1221 H 0.3076 0.5342 -0.0111 0.0997 0.5700 Uiso . . 1 2
H1222 H 0.3543 0.4773 0.0600 0.0997 0.5700 Uiso . . 1 2
H1223 H 0.1987 0.5009 0.0494 0.0997 0.5700 Uiso . . 1 2
H1251 H -0.2510 0.2242 0.1922 0.2321 0.5000 Uiso . . 1 1
H1252 H -0.2283 0.1892 0.1909 0.2321 0.5000 Uiso . . 1 2
H1261 H -0.0031 0.1606 0.3136 0.2104 0.5000 Uiso . . 1 1
H1262 H -0.0031 0.1606 0.3136 0.2104 0.5000 Uiso . . 1 2
H11 H 0.1896 0.3994 0.4327 0.0732 1.0000 Uiso . . . .

loop_
_atom_site_aniso_label
_atom_site_aniso_U_11
_atom_site_aniso_U_22
_atom_site_aniso_U_33
_atom_site_aniso_U_23
_atom_site_aniso_U_13
_atom_site_aniso_U_12
Zn1 0.0328(6) 0.0424(7) 0.0356(6) 0.0008(5) -0.0044(5) 0.0026(5)
N1 0.032(4) 0.041(4) 0.039(5) -0.007(4) -0.004(3) -0.001(3)
N2 0.036(4) 0.050(5) 0.036(5) -0.002(4) -0.002(3) 0.007(4)
N3 0.040(4) 0.035(4) 0.039(5) -0.003(4) -0.005(4) -0.001(3)
N4 0.036(4) 0.037(4) 0.040(5) -0.003(4) -0.004(3) -0.002(3)
Br1 0.0434(7) 0.0332(6) 0.0703(9) -0.0015(6) -0.0143(6) -0.0049(5)
Br101 0.042(4) 0.057(5) 0.074(6) -0.012(4) -0.013(4) -0.003(4)
C1 0.032(5) 0.036(5) 0.046(6) -0.005(4) 0.000(4) -0.005(4)
C2 0.037(5) 0.044(6) 0.055(7) -0.009(5) -0.003(5) 0.004(4)
C3 0.026(4) 0.047(6) 0.045(6) -0.011(5) -0.005(4) 0.002(4)
C4 0.036(5) 0.038(5) 0.046(6) 0.000(4) -0.006(4) 0.005(4)
C5 0.040(5) 0.042(5) 0.047(6) 0.002(5) -0.007(4) -0.002(4)
C6 0.045(5) 0.044(6) 0.041(6) 0.002(5) -0.007(4) 0.007(4)
C7 0.050(6) 0.063(7) 0.044(6) 0.009(5) -0.012(5) 0.005(5)
C8 0.057(7) 0.069(8) 0.035(6) 0.002(5) -0.001(5) 0.009(6)
C9 0.047(6) 0.050(6) 0.039(6) 0.003(5) -0.006(5) -0.003(5)
C10 0.050(6) 0.055(6) 0.030(5) 0.000(5) -0.003(4) 0.001(5)
C11 0.040(5) 0.036(5) 0.047(6) -0.002(4) 0.004(4) 0.001(4)
C12 0.054(6) 0.062(7) 0.036(6) -0.006(5) -0.004(5) 0.000(5)
C13 0.037(5) 0.046(6) 0.057(7) -0.009(5) -0.002(5) 0.012(4)
C14 0.033(5) 0.044(6) 0.046(6) -0.006(5) -0.005(4) -0.007(4)
C15 0.033(5) 0.035(5) 0.044(6) 0.001(4) -0.008(4) -0.003(4)
C16 0.041(5) 0.038(5) 0.044(6) 0.001(4) -0.009(4) -0.003(4)
C17 0.035(5) 0.042(5) 0.044(6) 0.004(4) -0.010(4) -0.001(4)
C18 0.041(5) 0.048(6) 0.040(6) -0.003(5) -0.003(4) -0.005(4)
C19 0.038(5) 0.047(6) 0.034(5) -0.002(4) -0.005(4) -0.002(4)
C20 0.035(5) 0.038(5) 0.052(6) -0.011(5) 0.001(4) -0.003(4)
C21 0.037(5) 0.052(6) 0.038(6) -0.001(5) 0.003(4) 0.007(5)
C22 0.043(5) 0.041(6) 0.050(6) -0.004(5) -0.010(5) 0.003(4)
C23 0.079(6) 0.071(5) 0.047(5) -0.009(4) -0.024(4) 0.002(4)
C24 0.049(6) 0.060(7) 0.039(6) -0.006(5) -0.008(5) 0.010(5)
C25 0.047(4) 0.065(4) 0.070(4) -0.001(4) 0.004(3) 0.002(4)
C26 0.046(6) 0.043(6) 0.040(6) -0.006(4) -0.001(4) 0.006(5)
C27 0.053(3) 0.059(3) 0.080(4) -0.005(3) -0.023(3) 0.010(3)
C28 0.053(3) 0.061(3) 0.081(4) -0.005(3) -0.023(3) 0.009(3)
C29 0.054(3) 0.062(3) 0.082(4) -0.005(3) -0.024(3) 0.009(3)
C30 0.054(3) 0.062(3) 0.082(4) -0.004(3) -0.024(3) 0.011(3)
C31 0.055(3) 0.061(3) 0.082(4) -0.004(3) -0.024(3) 0.011(3)
C32 0.054(3) 0.060(3) 0.081(4) -0.004(3) -0.024(3) 0.011(3)
C33 0.042(5) 0.060(7) 0.037(6) -0.010(5) 0.001(4) 0.004(5)
C34 0.057(7) 0.056(7) 0.046(6) -0.002(5) -0.011(5) -0.004(5)
C35 0.093(5) 0.073(5) 0.059(5) 0.009(4) -0.006(4) -0.034(5)
C36 0.070(8) 0.091(10) 0.041(6) 0.003(6) -0.010(6) -0.014(7)
C37 0.106(6) 0.065(5) 0.072(5) -0.019(4) -0.026(4) -0.015(5)
C38 0.046(6) 0.062(7) 0.040(6) 0.002(5) 0.002(5) -0.007(5)
C39 0.038(5) 0.044(6) 0.028(5) 0.003(4) 0.004(4) 0.003(4)
C40 0.0428(19) 0.0321(16) 0.068(2) -0.0025(19) -0.0146(19) -0.0045(17)
C41 0.041(4) 0.056(5) 0.072(6) -0.012(4) -0.013(4) -0.003(4)
C42 0.059(4) 0.036(3) 0.095(5) 0.004(3) -0.022(4) -0.003(3)
C43 0.070(6) 0.081(7) 0.086(6) 0.001(6) -0.027(6) -0.008(5)
O1 0.057(4) 0.035(3) 0.094(5) 0.003(3) -0.022(4) -0.004(3)
O20 0.071(7) 0.081(7) 0.086(6) 0.001(6) -0.027(6) -0.008(5)
O21 0.070(6) 0.081(7) 0.086(6) 0.001(6) -0.026(6) -0.008(5)
C110 0.081(6) 0.072(5) 0.048(5) -0.009(4) -0.025(4) 0.001(4)
C130 0.048(4) 0.067(4) 0.073(4) -0.001(4) 0.004(3) 0.001(4)
C124 0.095(5) 0.073(5) 0.061(5) 0.010(4) -0.005(4) -0.034(5)
C117 0.107(6) 0.066(5) 0.073(5) -0.019(4) -0.025(4) -0.016(5)

loop_
_atom_type_symbol
_atom_type_scat_dispersion_real
_atom_type_scat_dispersion_imag
_atom_type_scat_Cromer_Mann_a1
_atom_type_scat_Cromer_Mann_b1
_atom_type_scat_Cromer_Mann_a2
_atom_type_scat_Cromer_Mann_b2
_atom_type_scat_Cromer_Mann_a3
_atom_type_scat_Cromer_Mann_b3
_atom_type_scat_Cromer_Mann_a4
_atom_type_scat_Cromer_Mann_b4
_atom_type_scat_Cromer_Mann_c
_atom_type_scat_source
C 0.0033 0.0016 2.3100 20.8439 1.0200 10.2075 1.5886 0.5687 0.8650 51.6512 0.2156 'International Tables Vol C 4.2.6.8 and 6.1.1.4'
H 0.0000 0.0000 0.4930 10.5109 0.3229 26.1257 0.1402 3.1424 0.0408 57.7998 0.0030 'International Tables Vol C 4.2.6.8 and 6.1.1.4'
Br -0.2901 2.4595 17.1789 2.1723 5.2358 16.5796 5.6377 0.2609 3.9851 41.4328 2.9557 'International Tables Vol C 4.2.6.8 and 6.1.1.4'
Cl 0.1484 0.1585 11.4604 0.0104 7.1964 1.1662 6.2556 18.5194 1.6455 47.7784 -9.5574 'International Tables Vol C 4.2.6.8 and 6.1.1.4'
N 0.0061 0.0033 12.2126 0.0057 3.1322 9.8933 2.0125 28.9975 1.1663 0.5826 -11.5290 'International Tables Vol C 4.2.6.8 and 6.1.1.4'
O 0.0106 0.0060 3.0485 13.2771 2.2868 5.7011 1.5463 0.3239 0.8670 32.9089 0.2508 'International Tables Vol C 4.2.6.8 and 6.1.1.4'
Zn 0.2839 1.4301 14.0743 3.2655 7.0318 0.2333 5.1652 10.3163 2.4100 58.7097 1.3041 'International Tables Vol C 4.2.6.8 and 6.1.1.4'

loop_
_geom_angle_atom_site_label_1
_geom_angle_site_symmetry_1
_geom_angle_atom_site_label_2
_geom_angle_atom_site_label_3
_geom_angle_site_symmetry_3
_geom_angle
_geom_angle_publ_flag
N1 . Zn1 N2 . 89.5(3) yes
N1 . Zn1 N3 . 163.3(3) yes
N2 . Zn1 N3 . 88.4(3) yes
N1 . Zn1 N4 . 88.9(3) yes
N2 . Zn1 N4 . 165.1(3) yes
N3 . Zn1 N4 . 88.9(3) yes
N1 . Zn1 O1 . 96.1(3) yes
N2 . Zn1 O1 . 98.0(3) yes
N3 . Zn1 O1 . 100.5(3) yes
N4 . Zn1 O1 . 97.0(3) yes
Zn1 . N1 C1 . 125.6(6) yes
Zn1 . N1 C4 . 125.9(6) yes
C1 . N1 C4 . 107.2(7) yes
Zn1 . N2 C6 . 126.0(6) yes
Zn1 . N2 C9 . 127.3(6) yes
C6 . N2 C9 . 106.7(8) yes
Zn1 . N3 C11 . 127.5(6) yes
Zn1 . N3 C14 . 127.0(6) yes
C11 . N3 C14 . 105.3(7) yes
Zn1 . N4 C16 . 127.1(6) yes
Zn1 . N4 C19 . 127.4(6) yes
C16 . N4 C19 . 105.5(8) yes
Cl6 1_655 Br101 C41 . 107.5(7) yes
Cl6 1_655 Br101 H411 . 111.9 no
N1 . C1 C2 . 107.9(8) yes
N1 . C1 C20 . 126.1(8) yes
C2 . C1 C20 . 125.9(9) yes
C1 . C2 C3 . 108.9(9) yes
C1 . C2 H21 . 125.3 no
C3 . C2 H21 . 125.8 no
C2 . C3 C4 . 106.2(8) yes
C2 . C3 H400 . 127.5 no
C4 . C3 H400 . 126.2 no
C3 . C4 N1 . 109.8(8) yes
C3 . C4 C5 . 125.5(8) yes
N1 . C4 C5 . 124.7(9) yes
C4 . C5 C6 . 126.9(9) yes
C4 . C5 C27 . 117.3(9) yes
C6 . C5 C27 . 115.8(9) yes
C5 . C6 N2 . 125.3(9) yes
C5 . C6 C7 . 125.7(9) yes
N2 . C6 C7 . 109.0(9) yes
C6 . C7 C8 . 107.3(9) yes
C6 . C7 H71 . 125.8 no
C8 . C7 H71 . 126.9 no
C7 . C8 C9 . 107.9(9) yes
C7 . C8 H81 . 126.0 no
C9 . C8 H81 . 126.1 no
C8 . C9 N2 . 109.2(8) yes
C8 . C9 C10 . 125.9(10) yes
N2 . C9 C10 . 124.7(9) yes
C9 . C10 C11 . 126.5(9) yes
C9 . C10 C33 . 115.2(9) yes
C11 . C10 C33 . 117.8(9) yes
C10 . C11 N3 . 124.3(8) yes
C10 . C11 C12 . 125.0(9) yes
N3 . C11 C12 . 110.7(8) yes
C11 . C12 C13 . 107.4(9) yes
C11 . C12 H121 . 126.5 no
C13 . C12 H121 . 126.0 no
C12 . C13 C14 . 105.9(8) yes
C12 . C13 H131 . 127.8 no
C14 . C13 H131 . 126.3 no
C13 . C14 N3 . 110.7(8) yes
C13 . C14 C15 . 123.7(9) yes
N3 . C14 C15 . 125.5(9) yes
C14 . C15 C16 . 125.1(8) yes
C14 . C15 C39 . 117.9(8) yes
C16 . C15 C39 . 116.7(8) yes
C15 . C16 N4 . 125.8(9) yes
C15 . C16 C17 . 124.9(8) yes
N4 . C16 C17 . 109.3(8) yes
C16 . C17 C18 . 107.5(8) yes
C16 . C17 H171 . 126.0 no
C18 . C17 H171 . 126.5 no
C17 . C18 C19 . 106.9(9) yes
C17 . C18 H181 . 125.8 no
C19 . C18 H181 . 127.3 no
C18 . C19 N4 . 110.7(8) yes
C18 . C19 C20 . 124.8(9) yes
N4 . C19 C20 . 124.4(9) yes
C19 . C20 C1 . 125.4(9) yes
C19 . C20 C21 . 116.1(9) yes
C1 . C20 C21 . 118.4(8) yes
C20 . C21 C22 . 121.6(9) yes
C20 . C21 C26 . 119.8(9) yes
C22 . C21 C26 . 118.6(9) yes
C21 . C22 C23 . 122.4(10) yes
C21 . C22 H221 . 117.8 no
C23 . C22 H221 . 119.7 no
C22 . C23 C24 . 117.9(8) yes
C22 . C23 C110 . 120.0(11) yes
C24 . C23 C110 . 122.2(10) yes
C23 . C24 C25 . 120.8(9) yes
C23 . C24 H241 . 119.9 no
C25 . C24 H241 . 119.3 no
C24 . C25 C26 . 119.1(8) yes
C24 . C25 C130 . 122.0(10) yes
C26 . C25 C130 . 119.0(10) yes
C25 . C26 C21 . 121.2(9) yes
C25 . C26 H261 . 119.7 no
C21 . C26 H261 . 119.1 no
C5 . C27 C28 . 119.0(7) yes
C5 . C27 C32 . 122.5(8) yes
C28 . C27 C32 . 118.4(9) yes
C27 . C28 C29 . 120.6(10) yes
C27 . C28 H281 . 119.5 no
C29 . C28 H281 . 119.9 no
C28 . C29 C30 . 119.8(10) yes
C28 . C29 H291 . 120.3 no
C30 . C29 H291 . 119.8 no
C29 . C30 C31 . 120.6(10) yes
C29 . C30 H301 . 119.6 no
C31 . C30 H301 . 119.8 no
C30 . C31 C32 . 118.4(10) yes
C30 . C31 H311 . 120.8 no
C32 . C31 H311 . 120.8 no
C31 . C32 C27 . 122.0(10) yes
C31 . C32 H321 . 119.2 no
C27 . C32 H321 . 118.8 no
C10 . C33 C34 . 121.4(10) yes
C10 . C33 C38 . 120.7(10) yes
C34 . C33 C38 . 117.8(9) yes
C33 . C34 C35 . 121.7(10) yes
C33 . C34 H341 . 117.2 no
C35 . C34 H341 . 121.0 no
C34 . C35 C36 . 118.2(9) yes
C34 . C35 C124 . 121.6(11) yes
C36 . C35 C124 . 120.0(11) yes
C35 . C36 C37 . 122.9(11) yes
C35 . C36 H361 . 119.0 no
C37 . C36 H361 . 118.0 no
C36 . C37 C38 . 116.9(9) yes
C36 . C37 C117 . 121.7(12) yes
C38 . C37 C117 . 121.4(11) yes
C37 . C38 C33 . 122.4(10) yes
C37 . C38 H381 . 119.1 no
C33 . C38 H381 . 118.4 no
C15 . C39 C41 2_656 118.5(8) yes
C15 . C39 C40 . 123.3(8) yes
C41 2_656 C39 C40 . 118.1(7) yes
Br1 . C40 C39 . 121.5(6) yes
Br1 . C40 C41 . 117.2(6) yes
C39 . C40 C41 . 121.2(5) yes
Br101 . C41 C40 . 112.1(7) yes
Br101 . C41 C39 2_656 127.0(8) yes
C40 . C41 C39 2_656 120.6(7) yes
C40 . C41 H411 . 119.9 no
C39 2_656 C41 H411 . 119.5 no
O1 . C42 H421 . 112.0 no
O1 . C42 H422 . 108.5 no
H421 . C42 H422 . 108.1 no
O1 . C42 H423 . 110.6 no
H421 . C42 H423 . 111.1 no
H422 . C42 H423 . 106.3 no
O20 . C43 O21 . 42.0(12) yes
C42 . O1 Zn1 . 126.5(6) yes
C42 . O1 H11 . 116.2 no
Zn1 . O1 H11 . 117.3 no
C43 . O20 O21 . 69.0(6) yes
C43 . O21 O20 . 69.0(6) yes
C23 . C110 C104 . 104.7(11) yes
C23 . C110 C105 . 110.4(12) yes
C104 . C110 C105 . 108.99(2) yes
C23 . C110 C106 . 114.6(13) yes
C104 . C110 C106 . 108.99(2) yes
C105 . C110 C106 . 108.99(2) yes
C23 . C110 C107 . 105.7(11) yes
C105 . C110 C107 . 130.9(12) yes
C106 . C110 C107 . 83.9(11) yes
C23 . C110 C108 . 117.2(13) yes
C104 . C110 C108 . 79.2(11) yes
C106 . C110 C108 . 123.0(14) yes
C107 . C110 C108 . 103.1(14) yes
C23 . C110 C109 . 112.8(12) yes
C104 . C110 C109 . 127.4(13) yes
C105 . C110 C109 . 91.4(12) yes
C107 . C110 C109 . 104.3(13) yes
C108 . C110 C109 . 112.1(15) yes
C25 . C130 C101 . 108.7(7) yes
C25 . C130 C102 . 111.9(8) yes
C101 . C130 C102 . 108.99(2) yes
C25 . C130 C103 . 109.2(7) yes
C101 . C130 C103 . 108.99(2) yes
C102 . C130 C103 . 108.99(2) yes
C35 . C124 C118 . 113.3(12) yes
C35 . C124 C119 . 95.6(14) yes
C118 . C124 C119 . 108.99(2) yes
C35 . C124 C120 . 119.7(13) yes
C118 . C124 C120 . 108.99(2) yes
C119 . C124 C120 . 108.99(2) yes
C35 . C124 C121 . 104.1(13) yes
C118 . C124 C121 . 79.7(10) yes
C119 . C124 C121 . 153.3(11) yes
C35 . C124 C122 . 114.1(12) yes
C119 . C124 C122 . 78.1(10) yes
C120 . C124 C122 . 124.3(13) yes
C121 . C124 C122 . 108.99(2) yes
C35 . C124 C123 . 111.5(11) yes
C118 . C124 C123 . 130.3(12) yes
C120 . C124 C123 . 63.7(10) yes
C121 . C124 C123 . 108.99(2) yes
C122 . C124 C123 . 108.99(2) yes
C37 . C117 C111 . 94.1(15) yes
C37 . C117 C112 . 115.9(13) yes
C111 . C117 C112 . 108.99(2) yes
C37 . C117 C113 . 118.4(14) yes
C111 . C117 C113 . 108.99(2) yes
C112 . C117 C113 . 108.99(2) yes
C37 . C117 C114 . 112.2(10) yes
C111 . C117 C114 . 71.6(10) yes
C112 . C117 C114 . 131.7(12) yes
C37 . C117 C115 . 115.5(12) yes
C113 . C117 C115 . 124.9(13) yes
C114 . C117 C115 . 108.99(2) yes
C37 . C117 C116 . 101.8(13) yes
C111 . C117 C116 . 162.1(13) yes
C113 . C117 C116 . 70.4(10) yes
C114 . C117 C116 . 108.99(2) yes
C115 . C117 C116 . 108.99(2) yes
C130 . C101 H1011 . 108.3 no
C130 . C101 H1012 . 109.2 no
H1011 . C101 H1012 . 110.2 no
C130 . C101 H1013 . 108.9 no
H1011 . C101 H1013 . 109.4 no
H1012 . C101 H1013 . 110.8 no
C130 . C102 H1021 . 109.4 no
C130 . C102 H1022 . 109.7 no
H1021 . C102 H1022 . 108.0 no
C130 . C102 H1023 . 111.1 no
H1021 . C102 H1023 . 109.1 no
H1022 . C102 H1023 . 109.6 no
C130 . C103 H1031 . 109.1 no
C130 . C103 H1032 . 109.1 no
H1031 . C103 H1032 . 108.5 no
C130 . C103 H1033 . 110.0 no
H1031 . C103 H1033 . 110.1 no
H1032 . C103 H1033 . 109.9 no
C110 . C104 C107 . 85(2) yes
C110 . C104 H1071 . 103.8 no
C107 . C104 H1071 . 47.7 no
C110 . C104 H1072 . 137.1 no
C107 . C104 H1072 . 80.1 no
H1071 . C104 H1072 . 94.9 no
C110 . C104 H1041 . 107.0 no
C107 . C104 H1041 . 86.6 no
H1072 . C104 H1041 . 111.7 no
C110 . C104 H1042 . 109.6 no
C107 . C104 H1042 . 154.8 no
H1071 . C104 H1042 . 139.9 no
H1072 . C104 H1042 . 75.4 no
H1041 . C104 H1042 . 107.8 no
C110 . C104 H1043 . 110.6 no
H1071 . C104 H1043 . 74.1 no
H1041 . C104 H1043 . 109.1 no
H1042 . C104 H1043 . 112.6 no
C110 . C105 C108 . 70(2) yes
C110 . C105 H1082 . 139.4 no
C108 . C105 H1082 . 92.9 no
C110 . C105 H1051 . 112.3 no
C108 . C105 H1051 . 82.0 no
H1082 . C105 H1051 . 100.5 no
C110 . C105 H1052 . 107.7 no
C108 . C105 H1052 . 167.8 no
H1082 . C105 H1052 . 81.7 no
H1051 . C105 H1052 . 109.6 no
C110 . C105 H1053 . 109.0 no
C108 . C105 H1053 . 65.5 no
H1051 . C105 H1053 . 112.5 no
H1052 . C105 H1053 . 105.5 no
C110 . C106 H1091 . 104.4 no
C110 . C106 H1093 . 128.3 no
H1091 . C106 H1093 . 118.8 no
C110 . C106 H1061 . 109.7 no
H1093 . C106 H1061 . 121.9 no
C110 . C106 H1062 . 108.9 no
H1091 . C106 H1062 . 83.5 no
H1061 . C106 H1062 . 107.8 no
C110 . C106 H1063 . 110.7 no
H1091 . C106 H1063 . 135.6 no
H1061 . C106 H1063 . 110.9 no
H1062 . C106 H1063 . 108.7 no
C110 . C107 C104 . 67.5(18) yes
C110 . C107 H1071 . 114.6 no
C104 . C107 H1071 . 96.2 no
C110 . C107 H1072 . 109.8 no
H1071 . C107 H1072 . 106.6 no
C110 . C107 H1073 . 112.3 no
C104 . C107 H1073 . 150.3 no
H1071 . C107 H1073 . 109.5 no
H1072 . C107 H1073 . 103.4 no
C110 . C107 H1041 . 90.4 no
C104 . C107 H1041 . 55.1 no
H1072 . C107 H1041 . 85.1 no
H1073 . C107 H1041 . 150.5 no
C110 . C107 H1043 . 123.1 no
C104 . C107 H1043 . 84.9 no
H1071 . C107 H1043 . 117.1 no
H1073 . C107 H1043 . 70.4 no
H1041 . C107 H1043 . 113.6 no
C110 . C108 C105 . 81(2) yes
C110 . C108 H1081 . 111.1 no
C105 . C108 H1081 . 98.5 no
C110 . C108 H1082 . 110.4 no
H1081 . C108 H1082 . 107.4 no
C110 . C108 H1083 . 111.2 no
C105 . C108 H1083 . 142.4 no
H1081 . C108 H1083 . 109.1 no
H1082 . C108 H1083 . 107.6 no
C110 . C108 H1051 . 106.4 no
C105 . C108 H1051 . 55.8 no
H1082 . C108 H1051 . 69.3 no
H1083 . C108 H1051 . 140.4 no
C110 . C108 H1053 . 116.5 no
C105 . C108 H1053 . 68.7 no
H1081 . C108 H1053 . 127.0 no
H1082 . C108 H1053 . 34.2 no
H1083 . C108 H1053 . 74.3 no
H1051 . C108 H1053 . 99.9 no
C110 . C109 H1091 . 112.1 no
C110 . C109 H1092 . 111.0 no
H1091 . C109 H1092 . 106.4 no
C110 . C109 H1093 . 112.4 no
H1091 . C109 H1093 . 108.5 no
H1092 . C109 H1093 . 106.2 no
C110 . C109 H1061 . 102.0 no
H1091 . C109 H1061 . 27.1 no
H1092 . C109 H1061 . 132.5 no
H1093 . C109 H1061 . 90.9 no
C110 . C109 H1062 . 138.1 no
H1091 . C109 H1062 . 109.5 no
H1092 . C109 H1062 . 51.6 no
H1093 . C109 H1062 . 55.9 no
H1061 . C109 H1062 . 117.1 no
C117 . C111 C114 . 54.2(5) yes
C117 . C111 C115 . 62.1(6) yes
C114 . C111 C115 . 100.6(11) yes
C117 . C111 H1111 . 112.4 no
C114 . C111 H1111 . 83.2 no
C115 . C111 H1111 . 81.8 no
C117 . C111 H1112 . 112.8 no
C114 . C111 H1112 . 163.5 no
C115 . C111 H1112 . 78.4 no
H1111 . C111 H1112 . 112.7 no
C117 . C111 H1113 . 107.2 no
C114 . C111 H1113 . 72.5 no
C115 . C111 H1113 . 169.1 no
H1111 . C111 H1113 . 105.3 no
H1112 . C111 H1113 . 105.7 no
C117 . C111 H1153 . 103.8 no
C114 . C111 H1153 . 140.9 no
C115 . C111 H1153 . 44.0 no
H1111 . C111 H1153 . 76.5 no
H1112 . C111 H1153 . 46.1 no
H1113 . C111 H1153 . 145.1 no
C117 . C112 C115 . 63.4(6) yes
C117 . C112 C116 . 61.7(6) yes
C115 . C112 C116 . 124.2(4) yes
C117 . C112 H1152 . 96.3 no
C115 . C112 H1152 . 44.0 no
C116 . C112 H1152 . 151.4 no
C117 . C112 H1121 . 109.6 no
C115 . C112 H1121 . 83.3 no
C116 . C112 H1121 . 105.7 no
H1152 . C112 H1121 . 98.7 no
C117 . C112 H1122 . 112.9 no
C115 . C112 H1122 . 159.6 no
C116 . C112 H1122 . 60.2 no
H1152 . C112 H1122 . 121.2 no
H1121 . C112 H1122 . 115.7 no
C117 . C112 H1123 . 105.5 no
C115 . C112 H1123 . 56.9 no
C116 . C112 H1123 . 150.5 no
H1152 . C112 H1123 . 13.0 no
H1121 . C112 H1123 . 103.7 no
H1122 . C112 H1123 . 108.5 no
C117 . C113 C114 . 70.7(5) yes
C117 . C113 C116 . 54.8(5) yes
C114 . C113 C116 . 125.4(3) yes
C117 . C113 H1131 . 107.3 no
C114 . C113 H1131 . 95.8 no
C116 . C113 H1131 . 96.8 no
C117 . C113 H1132 . 108.2 no
C114 . C113 H1132 . 156.6 no
C116 . C113 H1132 . 59.9 no
H1131 . C113 H1132 . 106.5 no
C117 . C113 H1133 . 112.1 no
C114 . C113 H1133 . 51.0 no
C116 . C113 H1133 . 153.4 no
H1131 . C113 H1133 . 109.7 no
H1132 . C113 H1133 . 112.7 no
C117 . C113 H1141 . 94.6 no
C114 . C113 H1141 . 49.0 no
C116 . C113 H1141 . 126.8 no
H1131 . C113 H1141 . 47.4 no
H1132 . C113 H1141 . 150.6 no
C117 . C113 H1142 . 107.5 no
C114 . C113 H1142 . 57.5 no
C116 . C113 H1142 . 139.4 no
H1131 . C113 H1142 . 123.8 no
H1132 . C113 H1142 . 102.7 no
H1133 . C113 H1141 . 73.3 no
H1133 . C113 H1142 . 14.5 no
H1141 . C113 H1142 . 87.1 no
C117 . C114 C111 . 54.2(5) yes
C117 . C114 C113 . 70.7(5) yes
C111 . C114 C113 . 123.1(7) yes
C117 . C114 H1133 . 120.0 no
C111 . C114 H1133 . 160.4 no
C113 . C114 H1133 . 61.1 no
C117 . C114 H1141 . 109.8 no
C111 . C114 H1141 . 103.1 no
C113 . C114 H1141 . 81.3 no
H1133 . C114 H1141 . 96.4 no
C117 . C114 H1142 . 110.4 no
C111 . C114 H1142 . 146.7 no
C113 . C114 H1142 . 62.2 no
H1141 . C114 H1142 . 110.1 no
C117 . C114 H1143 . 109.8 no
C111 . C114 H1143 . 60.8 no
C113 . C114 H1143 . 169.8 no
H1133 . C114 H1143 . 111.9 no
H1141 . C114 H1143 . 107.6 no
H1142 . C114 H1143 . 109.1 no
C117 . C115 C111 . 62.1(6) yes
C117 . C115 C112 . 63.4(6) yes
C111 . C115 C112 . 125.48(18) yes
C117 . C115 H1151 . 109.5 no
C111 . C115 H1151 . 109.6 no
C112 . C115 H1151 . 87.2 no
C117 . C115 H1152 . 110.4 no
C111 . C115 H1152 . 141.3 no
C112 . C115 H1152 . 62.8 no
H1151 . C115 H1152 . 108.5 no
C117 . C115 H1153 . 111.1 no
C111 . C115 H1153 . 51.6 no
C112 . C115 H1153 . 164.8 no
H1151 . C115 H1153 . 107.9 no
H1152 . C115 H1153 . 109.4 no
C117 . C115 H1123 . 99.5 no
C111 . C115 H1123 . 144.0 no
C112 . C115 H1123 . 49.0 no
H1151 . C115 H1123 . 105.6 no
H1152 . C115 H1123 . 13.8 no
H1153 . C115 H1123 . 122.5 no
C117 . C116 C112 . 61.7(6) yes
C117 . C116 C113 . 54.8(5) yes
C112 . C116 C113 . 101.1(11) yes
C117 . C116 H1122 . 94.9 no
C112 . C116 H1122 . 39.1 no
C113 . C116 H1122 . 140.1 no
C117 . C116 H1161 . 109.6 no
C112 . C116 H1161 . 81.0 no
C113 . C116 H1161 . 80.9 no
H1122 . C116 H1161 . 87.4 no
C117 . C116 H1162 . 108.3 no
C112 . C116 H1162 . 70.0 no
C113 . C116 H1162 . 162.6 no
H1122 . C116 H1162 . 34.6 no
H1161 . C116 H1162 . 111.4 no
C117 . C116 H1163 . 107.6 no
C112 . C116 H1163 . 167.0 no
C113 . C116 H1163 . 76.0 no
H1122 . C116 H1163 . 143.2 no
H1161 . C116 H1163 . 110.7 no
H1162 . C116 H1163 . 109.2 no
C124 . C118 C122 . 74.5(5) yes
C124 . C118 H1181 . 107.7 no
C122 . C118 H1181 . 85.8 no
C124 . C118 H1182 . 108.3 no
C122 . C118 H1182 . 48.5 no
H1181 . C118 H1182 . 107.1 no
C124 . C118 H1183 . 110.5 no
C122 . C118 H1183 . 158.9 no
H1181 . C118 H1183 . 110.9 no
H1182 . C118 H1183 . 112.1 no
C124 . C118 H1221 . 94.0 no
H1182 . C118 H1221 . 80.1 no
H1183 . C118 H1221 . 145.9 no
C124 . C118 H1222 . 124.3 no
C122 . C118 H1222 . 74.1 no
H1181 . C118 H1222 . 114.5 no
H1183 . C118 H1222 . 86.9 no
H1221 . C118 H1222 . 98.7 no
C124 . C119 C123 . 67.0(5) yes
C124 . C119 H1191 . 111.2 no
C123 . C119 H1191 . 75.2 no
C124 . C119 H1192 . 111.3 no
C123 . C119 H1192 . 173.7 no
H1191 . C119 H1192 . 110.8 no
C124 . C119 H1193 . 109.1 no
C123 . C119 H1193 . 68.2 no
H1191 . C119 H1193 . 106.8 no
H1192 . C119 H1193 . 107.5 no
C124 . C119 H1232 . 119.5 no
C123 . C119 H1232 . 56.6 no
H1191 . C119 H1232 . 75.2 no
H1192 . C119 H1232 . 122.2 no
C124 . C120 C121 . 67.4(5) yes
C124 . C120 C123 . 58.2(5) yes
C121 . C120 C123 . 125.53(19) yes
C124 . C120 H1201 . 110.4 no
C121 . C120 H1201 . 107.5 no
C123 . C120 H1201 . 90.9 no
C124 . C120 H1202 . 109.6 no
C121 . C120 H1202 . 46.7 no
C123 . C120 H1202 . 158.6 no
H1201 . C120 H1202 . 110.3 no
C124 . C120 H1203 . 109.6 no
C121 . C120 H1203 . 142.1 no
C123 . C120 H1203 . 65.1 no
H1201 . C120 H1203 . 108.5 no
H1202 . C120 H1203 . 108.4 no
C124 . C120 H1211 . 94.7 no
C121 . C120 H1211 . 48.8 no
C123 . C120 H1211 . 131.9 no
H1201 . C120 H1211 . 60.0 no
H1202 . C120 H1211 . 62.0 no
C124 . C120 H1213 . 96.8 no
C121 . C120 H1213 . 48.0 no
C123 . C120 H1213 . 136.8 no
H1201 . C120 H1213 . 132.1 no
H1203 . C120 H1211 . 155.7 no
H1203 . C120 H1213 . 97.6 no
H1211 . C120 H1213 . 79.7 no
C124 . C121 C120 . 67.3(5) yes
C124 . C121 H1202 . 117.2 no
C120 . C121 H1202 . 55.3 no
C124 . C121 H1211 . 107.4 no
C120 . C121 H1211 . 71.4 no
H1202 . C121 H1211 . 78.1 no
C124 . C121 H1212 . 110.0 no
C120 . C121 H1212 . 177.2 no
H1202 . C121 H1212 . 127.3 no
H1211 . C121 H1212 . 109.4 no
C124 . C121 H1213 . 109.8 no
C120 . C121 H1213 . 69.5 no
H1211 . C121 H1213 . 107.7 no
H1212 . C121 H1213 . 112.5 no
C124 . C122 C118 . 74.5(5) yes
C124 . C122 H1181 . 95.9 no
C118 . C122 H1181 . 53.7 no
C124 . C122 H1182 . 126.1 no
C118 . C122 H1182 . 78.4 no
H1181 . C122 H1182 . 104.1 no
C124 . C122 H1221 . 109.5 no
C118 . C122 H1221 . 92.1 no
H1182 . C122 H1221 . 117.2 no
C124 . C122 H1222 . 110.3 no
C118 . C122 H1222 . 51.2 no
H1181 . C122 H1222 . 85.0 no
H1221 . C122 H1222 . 112.1 no
C124 . C122 H1223 . 108.0 no
C118 . C122 H1223 . 157.7 no
H1181 . C122 H1223 . 144.5 no
H1182 . C122 H1223 . 82.9 no
H1221 . C122 H1223 . 107.3 no
H1222 . C122 H1223 . 109.5 no
C124 . C123 C120 . 58.2(5) yes
C124 . C123 C119 . 67.1(5) yes
C120 . C123 C119 . 124.4(5) yes
C124 . C123 H1193 . 97.9 no
C120 . C123 H1193 . 143.2 no
C124 . C123 H1231 . 112.1 no
C120 . C123 H1231 . 83.1 no
C119 . C123 H1231 . 110.5 no
H1193 . C123 H1231 . 133.6 no
C124 . C123 H1232 . 109.8 no
C120 . C123 H1232 . 166.3 no
H1231 . C123 H1232 . 108.9 no
C124 . C123 H1233 . 110.1 no
C120 . C123 H1233 . 74.7 no
C119 . C123 H1233 . 137.2 no
H1193 . C123 H1233 . 90.9 no
H1231 . C123 H1233 . 109.5 no
H1232 . C123 H1233 . 106.2 no
Cl7 . C125 Cl8 . 86.7(6) yes
Cl7 . C125 Cl9 . 102.56(2) yes
Cl8 . C125 Cl9 . 91.5(7) yes
Cl7 . C125 Cl10 . 80.1(6) yes
Cl8 . C125 Cl10 . 102.56(2) yes
Cl8 . C125 Cl11 . 102.56(2) yes
Cl9 . C125 Cl11 . 128.0(5) yes
Cl10 . C125 Cl11 . 102.56(2) yes
Cl7 . C125 Cl12 . 102.56(2) yes
Cl9 . C125 Cl12 . 102.56(2) yes
Cl10 . C125 Cl12 . 119.9(6) yes
Cl11 . C125 Cl12 . 108.9(6) yes
Cl7 . C125 H1251 . 115.9 no
Cl8 . C125 H1251 . 137.3 no
Cl9 . C125 H1251 . 115.7 no
Cl10 . C125 H1251 . 116.2 no
Cl11 . C125 H1251 . 86.5 no
Cl7 . C125 H1252 . 147.3 no
Cl8 . C125 H1252 . 114.3 no
Cl9 . C125 H1252 . 101.7 no
Cl10 . C125 H1252 . 116.4 no
Cl11 . C125 H1252 . 116.4 no
Cl12 . C125 H1251 . 115.6 no
Cl12 . C125 H1252 . 93.2 no
Cl1 . C126 Cl2 . 112.9(8) yes
Cl1 . C126 Cl3 . 102.56(2) yes
Cl2 . C126 Cl3 . 102.559(19) yes
Cl2 . C126 Cl4 . 137.1(6) yes
Cl3 . C126 Cl4 . 70.4(4) yes
Cl1 . C126 Cl5 . 70.1(6) yes
Cl3 . C126 Cl5 . 122.3(6) yes
Cl4 . C126 Cl5 . 102.56(2) yes
Cl1 . C126 Cl6 . 126.0(6) yes
Cl2 . C126 Cl6 . 69.7(5) yes
Cl4 . C126 Cl6 . 102.56(2) yes
Cl5 . C126 Cl6 . 102.56(2) yes
Cl1 . C126 H1261 . 115.5 no
Cl2 . C126 H1261 . 104.9 no
Cl3 . C126 H1261 . 118.0 no
Cl4 . C126 H1261 . 115.9 no
Cl5 . C126 H1261 . 116.1 no
Cl1 . C126 H1262 . 115.5 no
Cl2 . C126 H1262 . 104.9 no
Cl3 . C126 H1262 . 118.0 no
Cl4 . C126 H1262 . 115.9 no
Cl5 . C126 H1262 . 116.1 no
Cl6 . C126 H1261 . 115.2 no
Cl6 . C126 H1262 . 115.2 no
C126 . Cl1 Cl4 . 71.6(3) yes
C126 . Cl1 Cl5 . 55.0(3) yes
Cl4 . Cl1 Cl5 . 119.4(6) yes
C126 . Cl2 Cl5 . 68.0(3) yes
C126 . Cl2 Cl6 . 55.1(2) yes
Cl5 . Cl2 Cl6 . 109.4(6) yes
C126 . Cl3 Cl4 . 54.7(2) yes
C126 . Cl3 Cl6 . 72.4(3) yes
Cl4 . Cl3 Cl6 . 122.3(5) yes
C126 . Cl4 Cl3 . 54.8(2) yes
C126 . Cl4 Cl1 . 71.5(3) yes
Cl3 . Cl4 Cl1 . 118.7(7) yes
C126 . Cl5 Cl1 . 54.9(3) yes
C126 . Cl5 Cl2 . 68.0(3) yes
Cl1 . Cl5 Cl2 . 121.4(4) yes
C126 . Cl6 Cl2 . 55.2(2) yes
C126 . Cl6 Br101 1_455 174.1(7) yes
Cl2 . Cl6 Br101 1_455 119.4(6) yes
C126 . Cl6 Cl3 . 72.6(3) yes
Cl2 . Cl6 Cl3 . 124.2(5) yes
Br101 1_455 Cl6 Cl3 . 111.4(6) yes

loop_
_geom_bond_atom_site_label_1
_geom_bond_atom_site_label_2
_geom_bond_site_symmetry_2
_geom_bond_distance
_geom_bond_publ_flag
Zn1 N1 . 2.066(7) yes
Zn1 N2 . 2.066(8) yes
Zn1 N3 . 2.055(8) yes
Zn1 N4 . 2.049(8) yes
Zn1 O1 . 2.093(7) yes
N1 C1 . 1.373(12) yes
N1 C4 . 1.374(11) yes
N2 C6 . 1.387(12) yes
N2 C9 . 1.374(13) yes
N3 C11 . 1.378(13) yes
N3 C14 . 1.377(12) yes
N4 C16 . 1.387(12) yes
N4 C19 . 1.386(12) yes
Br1 C40 . 1.8664(19) yes
Br101 Cl6 1_655 2.389(16) yes
Br101 C41 . 1.866(2) yes
Br101 H411 . 0.945 no
C1 C2 . 1.453(13) yes
C1 C20 . 1.394(14) yes
C2 C3 . 1.337(14) yes
C2 H21 . 0.956 no
C3 C4 . 1.447(13) yes
C3 H400 . 0.936 no
C4 C5 . 1.402(14) yes
C5 C6 . 1.388(14) yes
C5 C27 . 1.520(13) yes
C6 C7 . 1.440(14) yes
C7 C8 . 1.346(15) yes
C7 H71 . 0.950 no
C8 C9 . 1.437(14) yes
C8 H81 . 0.948 no
C9 C10 . 1.395(14) yes
C10 C11 . 1.405(14) yes
C10 C33 . 1.502(14) yes
C11 C12 . 1.441(14) yes
C12 C13 . 1.358(15) yes
C12 H121 . 0.932 no
C13 C14 . 1.461(14) yes
C13 H131 . 0.941 no
C14 C15 . 1.403(14) yes
C15 C16 . 1.387(13) yes
C15 C39 . 1.485(12) yes
C16 C17 . 1.447(14) yes
C17 C18 . 1.358(14) yes
C17 H171 . 0.946 no
C18 C19 . 1.427(13) yes
C18 H181 . 0.936 no
C19 C20 . 1.414(13) yes
C20 C21 . 1.494(14) yes
C21 C22 . 1.387(14) yes
C21 C26 . 1.383(15) yes
C22 C23 . 1.376(16) yes
C22 H221 . 0.965 no
C23 C24 . 1.428(17) yes
C23 C110 . 1.545(2) yes
C24 C25 . 1.374(15) yes
C24 H241 . 0.966 no
C25 C26 . 1.405(15) yes
C25 C130 . 1.545(2) yes
C26 H261 . 0.959 no
C27 C28 . 1.386(2) yes
C27 C32 . 1.386(2) yes
C28 C29 . 1.386(2) yes
C28 H281 . 0.941 no
C29 C30 . 1.386(2) yes
C29 H291 . 0.941 no
C30 C31 . 1.386(2) yes
C30 H301 . 0.937 no
C31 C32 . 1.386(2) yes
C31 H311 . 0.949 no
C32 H321 . 0.944 no
C33 C34 . 1.390(15) yes
C33 C38 . 1.383(16) yes
C34 C35 . 1.385(17) yes
C34 H341 . 0.972 no
C35 C36 . 1.368(18) yes
C35 C124 . 1.545(2) yes
C36 C37 . 1.388(18) yes
C36 H361 . 0.954 no
C37 C38 . 1.392(17) yes
C37 C117 . 1.545(2) yes
C38 H381 . 0.952 no
C39 C41 2_656 1.409(14) yes
C39 C40 . 1.404(13) yes
C40 C41 . 1.416(14) yes
C41 H411 . 0.942 no
C42 O1 . 1.435(2) yes
C42 H421 . 0.910 no
C42 H422 . 0.966 no
C42 H423 . 0.932 no
C43 O20 . 1.436(2) yes
C43 O21 . 1.436(2) yes
O1 H11 . 0.898 no
O20 O21 . 1.03(3) yes
C110 C104 . 1.537(2) yes
C110 C105 . 1.537(2) yes
C110 C106 . 1.537(2) yes
C110 C107 . 1.66(3) yes
C110 C108 . 1.46(3) yes
C110 C109 . 1.51(3) yes
C130 C101 . 1.537(2) yes
C130 C102 . 1.537(2) yes
C130 C103 . 1.537(2) yes
C124 C118 . 1.537(2) yes
C124 C119 . 1.537(2) yes
C124 C120 . 1.536(2) yes
C124 C121 . 1.537(2) yes
C124 C122 . 1.537(2) yes
C124 C123 . 1.536(2) yes
C117 C111 . 1.537(2) yes
C117 C112 . 1.536(2) yes
C117 C113 . 1.537(2) yes
C117 C114 . 1.536(2) yes
C117 C115 . 1.537(2) yes
C117 C116 . 1.537(2) yes
C101 H1011 . 0.962 no
C101 H1012 . 0.957 no
C101 H1013 . 0.973 no
C102 H1021 . 0.969 no
C102 H1022 . 0.974 no
C102 H1023 . 0.957 no
C103 H1031 . 0.963 no
C103 H1032 . 0.980 no
C103 H1033 . 0.953 no
C104 H1072 . 0.864 no
C104 H1041 . 1.031 no
C104 H1042 . 0.989 no
C104 H1043 . 0.974 no
C105 C108 . 0.78(3) yes
C105 H1082 . 0.628 no
C105 H1051 . 0.955 no
C105 H1052 . 1.042 no
C105 H1053 . 1.010 no
C106 H1091 . 1.107 no
C106 H1093 . 0.780 no
C106 H1061 . 0.998 no
C106 H1062 . 1.023 no
C106 H1063 . 0.986 no
C107 H1071 . 0.977 no
C107 H1072 . 1.059 no
C107 H1073 . 1.022 no
C107 H1041 . 1.254 no
C107 H1043 . 0.657 no
C108 H1081 . 1.003 no
C108 H1082 . 1.023 no
C108 H1083 . 1.001 no
C108 H1051 . 1.144 no
C108 H1053 . 0.986 no
C109 H1091 . 1.005 no
C109 H1092 . 1.034 no
C109 H1093 . 1.008 no
C109 H1061 . 1.172 no
C109 H1062 . 0.723 no
C111 C115 . 1.44(3) yes
C111 H1111 . 0.984 no
C111 H1112 . 0.978 no
C111 H1113 . 1.070 no
C111 H1153 . 1.133 no
C112 C115 . 1.37(3) yes
C112 C116 . 1.46(3) yes
C112 H1152 . 1.277 no
C112 H1121 . 0.997 no
C112 H1122 . 0.930 no
C112 H1123 . 1.078 no
C113 H1131 . 1.036 no
C113 H1132 . 1.002 no
C113 H1133 . 0.960 no
C114 H1133 . 0.852 no
C114 H1141 . 1.006 no
C114 H1142 . 0.986 no
C114 H1143 . 1.018 no
C115 H1151 . 1.016 no
C115 H1152 . 0.997 no
C115 H1153 . 1.004 no
C115 H1123 . 1.198 no
C116 H1161 . 0.979 no
C116 H1162 . 0.998 no
C116 H1163 . 1.006 no
C118 C122 . 0.82(3) yes
C118 H1181 . 1.022 no
C118 H1182 . 1.008 no
C118 H1183 . 0.960 no
C118 H1222 . 0.785 no
C119 C123 . 1.20(2) yes
C119 H1191 . 0.996 no
C119 H1192 . 0.988 no
C119 H1193 . 1.038 no
C119 H1232 . 0.883 no
C120 C121 . 1.18(3) yes
C120 C123 . 1.62(2) yes
C120 H1201 . 0.994 no
C120 H1202 . 0.996 no
C120 H1203 . 1.017 no
C120 H1211 . 1.297 no
C120 H1213 . 1.251 no
C121 H1202 . 0.882 no
C121 H1211 . 1.030 no
C121 H1212 . 0.971 no
C121 H1213 . 0.993 no
C122 H1181 . 1.264 no
C122 H1182 . 0.771 no
C122 H1221 . 0.999 no
C122 H1222 . 0.970 no
C122 H1223 . 1.029 no
C123 H1193 . 1.261 no
C123 H1231 . 0.982 no
C123 H1232 . 1.025 no
C123 H1233 . 1.017 no
C125 Cl7 . 1.824(2) yes
C125 Cl8 . 1.825(2) yes
C125 Cl9 . 1.825(2) yes
C125 Cl10 . 1.826(2) yes
C125 Cl11 . 1.826(2) yes
C125 Cl12 . 1.825(2) yes
C125 H1251 . 1.016 no
C125 H1252 . 1.016 no
C126 Cl1 . 1.823(2) yes
C126 Cl2 . 1.824(2) yes
C126 Cl3 . 1.826(2) yes
C126 Cl4 . 1.824(2) yes
C126 Cl5 . 1.825(2) yes
C126 Cl6 . 1.823(2) yes
C126 H1261 . 0.990 no
C126 H1262 . 0.990 no
Cl1 Cl4 . 1.155(14) yes
Cl1 Cl5 . 2.096(15) yes
Cl2 Cl5 . 1.367(16) yes
Cl2 Cl6 . 2.083(12) yes
Cl3 Cl4 . 2.105(11) yes
Cl3 Cl6 . 1.096(13) yes
Cl7 Cl8 . 2.504(15) yes
Cl7 Cl10 . 2.349(14) yes
